data_2100197
loop_
_publ_author_name
'Papoular, Robert J'
'Allouchi, Hassan'
'Chagnes, Alexandre'
'Dzyabchenko, Alexander V'
'Carre, Bernard'
'Lemordant, Daniel'
'Agafonov, Viatcheslav'

_publ_section_title
;
X-Ray powder diffraction  structure determination of \g-butyrolactone
at 180 K. Phase problem solution from the lattice energy minimization
with two independent molecules.
;
_journal_name_full 'Acta Crystallographica, Section B'
_journal_volume 61
_journal_year 2005
_chemical_formula_analytical 'C4 H6 O2'
_chemical_formula_moiety 'C4 H6 O2'
_chemical_formula_structural 'C4 H6 O2'
_chemical_formula_sum 'C4 H6 O2'
_chemical_formula_weight 86.08
_chemical_name_common 'gamma butyrolactone'
_space_group_IT_number 14
_symmetry_cell_setting monoclinic
_symmetry_space_group_name_Hall '-P 2yab'
_symmetry_space_group_name_H-M 'P 1 21/a 1'
_cell_angle_alpha 90.0
_cell_angle_beta 93.2908(17)
_cell_angle_gamma 90.0
_cell_formula_units_Z 8
_cell_length_a 10.1282(4)
_cell_length_b 10.2303(5)
_cell_length_c 8.31325(35)
_cell_measurement_temperature 180
_cell_volume 859.95(7)
_exptl_crystal_density_diffrn 1.33
_cod_depositor_comments
;
The following automatic conversions were performed:
'_geom_bond_publ_flag' value 'N' changed to 'n' according to
'/home/saulius/struct/CIF-dictionaries/cif_core.dic' dictionary named
'cif_core.dic' version 2.4.1 from 2010-06-29 (62 times).

Automatic conversion script
Id: cif_fix_enum 1527 2010-12-29 10:47:43Z saulius 
;
_cod_original_sg_symbol_H-M 'P 21/a'
_cod_database_code 2100197

loop_
_symmetry_equiv_pos_site_id
_symmetry_equiv_pos_as_xyz
1 +x,+y,+z
2 -x+1/2,+y+1/2,-z
-1 -x,-y,-z
-2 +x+1/2,-y+1/2,+z

loop_
_atom_site_type_symbol
_atom_site_label
_atom_site_fract_x
_atom_site_fract_y
_atom_site_fract_z
_atom_site_occupancy
_atom_site_thermal_displace_type
_atom_site_U_iso_or_equiv
_atom_site_symmetry_multiplicity
O O1a 0.066(4) -0.0467(28) -0.2175(34) 1.0 Uiso 0.029(19) 4
O O2a 0.0181(33) 0.1653(20) -0.172(5) 1.0 Uiso 0.029(19) 4
C C1a 0.0417(28) 0.274(4) -0.064(5) 1.0 Uiso 0.029(19) 4
C C2a 0.1929(31) 0.253(4) -0.037(5) 1.0 Uiso 0.029(19) 4
C C3a 0.2165(21) 0.1087(35) -0.074(4) 1.0 Uiso 0.029(19) 4
C C4a 0.0842(23) 0.0518(31) -0.1389(24) 1.0 Uiso 0.029(19) 4
O O1b -0.0230(33) -0.421(4) -0.282(4) 1.0 Uiso 0.029(19) 4
O O2b 0.173(4) -0.5038(22) -0.349(5) 1.0 Uiso 0.029(19) 4
C C1b 0.283(6) -0.4863(24) -0.450(6) 1.0 Uiso 0.029(19) 4
C C2b 0.2844(34) -0.3350(25) -0.458(5) 1.0 Uiso 0.029(19) 4
C C3b 0.152(4) -0.2899(22) -0.399(5) 1.0 Uiso 0.029(19) 4
C C4b 0.075(4) -0.4133(24) -0.3592(28) 1.0 Uiso 0.029(19) 4
H H1a 0.026(5) 0.3693(25) -0.114(10) 1.0 Uiso 0.029(19) 4
H H2a -0.001(6) 0.266(8) 0.051(7) 1.0 Uiso 0.029(19) 4
H H3a 0.222(8) 0.273(7) 0.086(8) 1.0 Uiso 0.029(19) 4
H H4a 0.243(4) 0.314(4) -0.118(12) 1.0 Uiso 0.029(19) 4
H H5a 0.288(4) 0.101(5) -0.164(8) 1.0 Uiso 0.029(19) 4
H H6a 0.250(4) 0.058(5) 0.034(7) 1.0 Uiso 0.029(19) 4
H H1b 0.377(6) -0.518(6) -0.400(15) 1.0 Uiso 0.029(19) 4
H H2b 0.268(13) -0.522(7) -0.572(8) 1.0 Uiso 0.029(19) 4
H H3b 0.294(9) -0.305(7) -0.580(8) 1.0 Uiso 0.029(19) 4
H H4b 0.364(4) -0.300(5) -0.380(14) 1.0 Uiso 0.029(19) 4
H H5b 0.168(8) -0.232(6) -0.293(10) 1.0 Uiso 0.029(19) 4
H H6b 0.098(4) -0.236(7) -0.492(11) 1.0 Uiso 0.029(19) 4

loop_
_geom_bond_atom_site_label_1
_geom_bond_atom_site_label_2
_geom_bond_distance
_geom_bond_site_symmetry_1
_geom_bond_site_symmetry_2
_geom_bond_publ_flag
O1a C4a 1.2099(8) . 1_555 n
O2a C1a 1.4398(8) . 1_555 n
O2a C3a 2.20(4) . 1_555 n
O2a C4a 1.3600(8) . 1_555 n
C1a O2a 1.4398(8) . 1_555 n
C1a C2a 1.5495(8) . 1_555 n
C1a H1a 1.073(4) . 1_555 n
C1a H2a 1.073(4) . 1_555 n
C2a C1a 1.5495(8) . 1_555 n
C2a C3a 1.5294(8) . 1_555 n
C2a H3a 1.068(4) . 1_555 n
C2a H4a 1.068(4) . 1_555 n
C3a O2a 2.20(4) . 1_555 n
C3a C2a 1.5294(8) . 1_555 n
C3a C4a 1.5297(8) . 1_555 n
C3a H5a 1.072(4) . 1_555 n
C3a H6a 1.072(4) . 1_555 n
C4a O1a 1.2099(8) . 1_555 n
C4a O2a 1.3600(8) . 1_555 n
C4a C3a 1.5297(8) . 1_555 n
O1b C4b 1.2099(8) . 1_555 n
O2b C1b 1.4399(8) . 1_555 n
O2b C4b 1.3600(8) . 1_555 n
C1b O2b 1.4399(8) . 1_555 n
C1b C2b 1.5495(8) . 1_555 n
C1b H1b 1.075(4) . 1_555 n
C1b H2b 1.075(4) . 1_555 n
C2b C1b 1.5495(8) . 1_555 n
C2b C3b 1.5293(8) . 1_555 n
C2b H3b 1.068(4) . 1_555 n
C2b H4b 1.068(4) . 1_555 n
C3b C2b 1.5293(8) . 1_555 n
C3b C4b 1.5298(8) . 1_555 n
C3b H5b 1.072(4) . 1_555 n
C3b H6b 1.072(4) . 1_555 n
C4b O1b 1.2099(8) . 1_555 n
C4b O2b 1.3600(8) . 1_555 n
C4b C3b 1.5298(8) . 1_555 n
H1a C1a 1.073(4) . 1_555 n
H1a H2a 1.764(8) . 1_555 n
H2a C1a 1.073(4) . 1_555 n
H2a H1a 1.764(8) . 1_555 n
H3a C2a 1.068(4) . 1_555 n
H3a H4a 1.774(8) . 1_555 n
H4a C2a 1.068(4) . 1_555 n
H4a H3a 1.774(8) . 1_555 n
H5a C3a 1.072(4) . 1_555 n
H5a H6a 1.766(8) . 1_555 n
H6a C3a 1.072(4) . 1_555 n
H6a H5a 1.766(8) . 1_555 n
H1b C1b 1.075(4) . 1_555 n
H1b H2b 1.760(8) . 1_555 n
H2b C1b 1.075(4) . 1_555 n
H2b H1b 1.760(8) . 1_555 n
H3b C2b 1.068(4) . 1_555 n
H3b H4b 1.774(8) . 1_555 n
H4b C2b 1.068(4) . 1_555 n
H4b H3b 1.774(8) . 1_555 n
H5b C3b 1.072(4) . 1_555 n
H5b H6b 1.767(8) . 1_555 n
H6b C3b 1.072(4) . 1_555 n
H6b H5b 1.767(8) . 1_555 n
